data_4080975
loop_
_publ_author_name
'Song, Li-Cheng'
'Gai, Bin'
'Feng, Zhan-Heng'
'Du, Zong-Qiang'
'Xie, Zhao-Jun'
'Sun, Xiao-Jing'
'Song, Hai-Bin'

_publ_section_title
;
 Synthesis, Structures, and Some Properties of Diiron Oxadiselenolate
 (ODSe) and Thiodiselenolate (TDSe) Complexes as Models for the Active
 Site of [FeFe]-Hydrogenases
;
_journal_issue 13
_journal_name_full Organometallics
_journal_page_first 3673
_journal_paper_doi 10.1021/om400309j
_journal_volume 32
_journal_year 2013
_chemical_formula_moiety 'C25 H19 Fe2 O5 P S Se2'
_chemical_formula_sum 'C25 H19 Fe2 O5 P S Se2'
_chemical_formula_weight 732.05
_chemical_name_systematic
; 
 ? 
;
_space_group_IT_number 14
_symmetry_cell_setting monoclinic
_symmetry_space_group_name_Hall '-P 2yn'
_symmetry_space_group_name_H-M 'P 1 21/n 1'
_atom_sites_solution_hydrogens geom
_atom_sites_solution_primary direct
_atom_sites_solution_secondary difmap
_audit_creation_method SHELXL-97
_cell_angle_alpha 90.00
_cell_angle_beta 108.920(4)
_cell_angle_gamma 90.00
_cell_formula_units_Z 4
_cell_length_a 11.3960(10)
_cell_length_b 14.9840(12)
_cell_length_c 16.2240(15)
_cell_measurement_reflns_used 10051
_cell_measurement_temperature 113(2)
_cell_measurement_theta_max 28.00
_cell_measurement_theta_min 1.40
_cell_volume 2620.7(4)
_computing_cell_refinement 'CrystalClear-SM Expert 2.0 r2'
_computing_data_collection 'CrystalClear-SM Expert 2.0 r2 (Rigaku, 2009)'
_computing_data_reduction 'CrystalClear-SM Expert 2.0 r2'
_computing_molecular_graphics 'CrystalStructure 4.0'
_computing_publication_material 'CrystalStructure 4.0 (Rigaku, 2009)'
_computing_structure_refinement 'SHELXL-97 (Sheldrick, 1997)'
_computing_structure_solution 'SHELXS-97 (Sheldrick, 1990)'
_diffrn_ambient_temperature 113(2)
_diffrn_measured_fraction_theta_full 0.991
_diffrn_measured_fraction_theta_max 0.991
_diffrn_measurement_device_type 'Rigaku Saturn724 CCD camera'
_diffrn_measurement_method \w
_diffrn_radiation_monochromator multilayer
_diffrn_radiation_source 'rotating anode'
_diffrn_radiation_type MoK\a
_diffrn_radiation_wavelength 0.71075
_diffrn_reflns_av_R_equivalents 0.0506
_diffrn_reflns_av_sigmaI/netI 0.0598
_diffrn_reflns_limit_h_max 14
_diffrn_reflns_limit_h_min -15
_diffrn_reflns_limit_k_max 19
_diffrn_reflns_limit_k_min -19
_diffrn_reflns_limit_l_max 18
_diffrn_reflns_limit_l_min -21
_diffrn_reflns_number 23936
_diffrn_reflns_theta_full 27.93
_diffrn_reflns_theta_max 27.93
_diffrn_reflns_theta_min 1.90
_diffrn_standards_decay_% 0
_diffrn_standards_interval_count 0
_diffrn_standards_interval_time 0
_diffrn_standards_number 0
_exptl_absorpt_coefficient_mu 4.061
_exptl_absorpt_correction_T_max 0.5285
_exptl_absorpt_correction_T_min 0.4686
_exptl_absorpt_correction_type multi-scan
_exptl_absorpt_process_details CrystalClear
_exptl_crystal_colour colorless
_exptl_crystal_density_diffrn 1.855
_exptl_crystal_density_method 'not measured'
_exptl_crystal_description prism
_exptl_crystal_F_000 1440
_exptl_crystal_size_max 0.22
_exptl_crystal_size_mid 0.20
_exptl_crystal_size_min 0.18
_refine_diff_density_max 0.871
_refine_diff_density_min -0.528
_refine_diff_density_rms 0.110
_refine_ls_extinction_method none
_refine_ls_goodness_of_fit_ref 0.914
_refine_ls_hydrogen_treatment constr
_refine_ls_matrix_type full
_refine_ls_number_parameters 325
_refine_ls_number_reflns 6218
_refine_ls_number_restraints 0
_refine_ls_restrained_S_all 0.914
_refine_ls_R_factor_all 0.0328
_refine_ls_R_factor_gt 0.0270
_refine_ls_shift/su_max 0.001
_refine_ls_shift/su_mean 0.000
_refine_ls_structure_factor_coef Fsqd
_refine_ls_weighting_details 'calc w=1/[\s^2^(Fo^2^)+(0.0225P)^2^+0.0000P] where P=(Fo^2^+2Fc^2^)/3'
_refine_ls_weighting_scheme calc
_refine_ls_wR_factor_gt 0.0614
_refine_ls_wR_factor_ref 0.0623
_reflns_number_gt 4645
_reflns_number_total 6218
_reflns_threshold_expression >2sigma(I)
_cod_data_source_file om400309j_si_003.cif
_cod_data_source_block 8
_cod_database_code 4080975

loop_
_symmetry_equiv_pos_as_xyz
'x, y, z'
'-x+1/2, y+1/2, -z+1/2'
'-x, -y, -z'
'x-1/2, -y-1/2, z-1/2'

loop_
_atom_site_label
_atom_site_type_symbol
_atom_site_fract_x
_atom_site_fract_y
_atom_site_fract_z
_atom_site_U_iso_or_equiv
_atom_site_adp_type
_atom_site_occupancy
_atom_site_symmetry_multiplicity
_atom_site_calc_flag
_atom_site_refinement_flags
Se1 Se 0.61690(2) 0.099079(18) 0.098296(16) 0.01445(7) Uani 1 1 d .
Se2 Se 0.62822(2) 0.146347(18) 0.297975(16) 0.01607(7) Uani 1 1 d .
Fe1 Fe 0.56425(3) 0.01783(2) 0.20936(2) 0.01148(9) Uani 1 1 d .
Fe2 Fe 0.77618(3) 0.08997(3) 0.23576(2) 0.01403(9) Uani 1 1 d .
S1 S 0.62182(6) 0.30308(5) 0.16537(5) 0.02312(16) Uani 1 1 d .
P1 P 0.35836(6) 0.01823(5) 0.18250(4) 0.01162(14) Uani 1 1 d .
O1 O 0.59246(17) -0.14148(13) 0.11444(11) 0.0226(4) Uani 1 1 d .
O2 O 0.63388(18) -0.08744(13) 0.36854(11) 0.0248(5) Uani 1 1 d .
O3 O 0.88288(17) -0.04974(14) 0.15659(11) 0.0248(5) Uani 1 1 d .
O4 O 0.91900(18) 0.04230(17) 0.41522(12) 0.0368(6) Uani 1 1 d .
O5 O 0.94329(17) 0.23334(14) 0.21999(12) 0.0284(5) Uani 1 1 d .
C1 C 0.5773(2) -0.07831(19) 0.15011(15) 0.0151(6) Uani 1 1 d .
C2 C 0.6037(2) -0.04624(19) 0.30578(16) 0.0157(6) Uani 1 1 d .
C3 C 0.8414(2) 0.00489(19) 0.18825(16) 0.0181(6) Uani 1 1 d .
C4 C 0.8627(2) 0.0594(2) 0.34499(18) 0.0231(7) Uani 1 1 d .
C5 C 0.8738(2) 0.18043(19) 0.22574(16) 0.0183(6) Uani 1 1 d .
C6 C 0.5675(2) 0.22593(18) 0.07773(16) 0.0212(6) Uani 1 1 d .
H6A H 0.5951 0.2476 0.0294 0.025 Uiso 1 1 calc R
H6B H 0.4757 0.2283 0.0571 0.025 Uiso 1 1 calc R
C7 C 0.5497(2) 0.25601(19) 0.23721(17) 0.0224(6) Uani 1 1 d .
H7A H 0.4622 0.2424 0.2035 0.027 Uiso 1 1 calc R
H7B H 0.5492 0.3013 0.2815 0.027 Uiso 1 1 calc R
C8 C 0.2783(2) 0.11788(17) 0.12814(16) 0.0136(5) Uani 1 1 d .
C9 C 0.2775(2) 0.13523(18) 0.04350(16) 0.0157(6) Uani 1 1 d .
H9 H 0.3143 0.0937 0.0150 0.019 Uiso 1 1 calc R
C10 C 0.2243(2) 0.21181(19) 0.00082(17) 0.0194(6) Uani 1 1 d .
H10 H 0.2224 0.2222 -0.0574 0.023 Uiso 1 1 calc R
C11 C 0.1736(2) 0.27362(19) 0.04267(17) 0.0216(6) Uani 1 1 d .
H11 H 0.1383 0.3271 0.0136 0.026 Uiso 1 1 calc R
C12 C 0.1740(2) 0.25807(19) 0.12672(17) 0.0198(6) Uani 1 1 d .
H12 H 0.1388 0.3007 0.1552 0.024 Uiso 1 1 calc R
C13 C 0.2255(2) 0.18055(18) 0.16928(16) 0.0163(6) Uani 1 1 d .
H13 H 0.2250 0.1698 0.2269 0.020 Uiso 1 1 calc R
C14 C 0.2730(2) -0.07282(18) 0.11434(15) 0.0133(5) Uani 1 1 d .
C15 C 0.1647(2) -0.06147(19) 0.04348(15) 0.0171(6) Uani 1 1 d .
H15 H 0.1315 -0.0034 0.0279 0.021 Uiso 1 1 calc R
C16 C 0.1058(2) -0.1347(2) -0.00391(17) 0.0219(6) Uani 1 1 d .
H16 H 0.0327 -0.1264 -0.0523 0.026 Uiso 1 1 calc R
C17 C 0.1520(3) -0.2195(2) 0.01824(18) 0.0251(7) Uani 1 1 d .
H17 H 0.1111 -0.2693 -0.0151 0.030 Uiso 1 1 calc R
C18 C 0.2582(2) -0.23215(19) 0.08922(17) 0.0210(6) Uani 1 1 d .
H18 H 0.2896 -0.2906 0.1052 0.025 Uiso 1 1 calc R
C19 C 0.3179(2) -0.15922(18) 0.13653(16) 0.0169(6) Uani 1 1 d .
H19 H 0.3908 -0.1680 0.1850 0.020 Uiso 1 1 calc R
C20 C 0.3059(2) 0.00885(17) 0.27787(15) 0.0135(5) Uani 1 1 d .
C21 C 0.1895(2) -0.02633(18) 0.26943(16) 0.0178(6) Uani 1 1 d .
H21 H 0.1380 -0.0474 0.2144 0.021 Uiso 1 1 calc R
C22 C 0.1481(2) -0.03077(19) 0.34108(17) 0.0212(6) Uani 1 1 d .
H22 H 0.0687 -0.0550 0.3349 0.025 Uiso 1 1 calc R
C23 C 0.2230(2) 0.00030(19) 0.42172(17) 0.0203(6) Uani 1 1 d .
H23 H 0.1947 -0.0023 0.4707 0.024 Uiso 1 1 calc R
C24 C 0.3386(2) 0.03496(18) 0.43037(16) 0.0181(6) Uani 1 1 d .
H24 H 0.3901 0.0559 0.4855 0.022 Uiso 1 1 calc R
C25 C 0.3798(2) 0.03930(18) 0.35876(15) 0.0164(6) Uani 1 1 d .
H25 H 0.4595 0.0634 0.3653 0.020 Uiso 1 1 calc R

loop_
_atom_site_aniso_label
_atom_site_aniso_U_11
_atom_site_aniso_U_22
_atom_site_aniso_U_33
_atom_site_aniso_U_23
_atom_site_aniso_U_13
_atom_site_aniso_U_12
Se1 0.01416(13) 0.01572(15) 0.01376(14) 0.00135(10) 0.00494(11) -0.00010(10)
Se2 0.01649(13) 0.01513(16) 0.01765(15) -0.00518(11) 0.00700(11) -0.00327(11)
Fe1 0.01176(18) 0.0112(2) 0.01172(19) -0.00099(14) 0.00407(15) -0.00079(14)
Fe2 0.01145(18) 0.0157(2) 0.0147(2) -0.00048(15) 0.00395(15) -0.00088(15)
S1 0.0204(4) 0.0134(4) 0.0364(4) 0.0014(3) 0.0103(3) -0.0022(3)
P1 0.0122(3) 0.0112(4) 0.0118(3) -0.0003(3) 0.0042(3) -0.0006(3)
O1 0.0309(11) 0.0178(12) 0.0233(11) -0.0071(8) 0.0144(9) -0.0010(9)
O2 0.0357(12) 0.0232(12) 0.0168(10) 0.0045(9) 0.0101(9) 0.0078(9)
O3 0.0257(11) 0.0210(12) 0.0260(11) -0.0029(9) 0.0061(9) 0.0077(9)
O4 0.0277(12) 0.0649(19) 0.0166(11) 0.0074(10) 0.0054(9) 0.0126(11)
O5 0.0240(11) 0.0250(13) 0.0375(12) -0.0026(10) 0.0118(9) -0.0086(9)
C1 0.0143(13) 0.0179(16) 0.0133(13) 0.0045(11) 0.0048(11) -0.0033(11)
C2 0.0154(13) 0.0172(16) 0.0162(14) -0.0063(11) 0.0074(11) 0.0012(11)
C3 0.0138(13) 0.0183(16) 0.0184(14) 0.0035(11) -0.0001(11) -0.0030(11)
C4 0.0162(14) 0.0321(19) 0.0244(16) -0.0003(13) 0.0115(12) 0.0017(12)
C5 0.0178(14) 0.0204(16) 0.0165(14) -0.0043(11) 0.0051(11) 0.0019(12)
C6 0.0216(15) 0.0167(16) 0.0252(15) 0.0067(12) 0.0075(12) 0.0005(12)
C7 0.0218(15) 0.0142(16) 0.0327(16) -0.0039(12) 0.0109(13) -0.0001(11)
C8 0.0110(12) 0.0134(15) 0.0153(14) -0.0013(10) 0.0025(10) -0.0033(10)
C9 0.0150(13) 0.0153(15) 0.0174(14) 0.0010(11) 0.0061(11) -0.0001(10)
C10 0.0197(14) 0.0197(16) 0.0167(14) 0.0041(11) 0.0031(11) -0.0018(11)
C11 0.0167(14) 0.0147(16) 0.0293(16) 0.0058(12) 0.0017(12) -0.0008(11)
C12 0.0195(14) 0.0127(15) 0.0257(15) -0.0040(11) 0.0054(12) 0.0000(11)
C13 0.0141(13) 0.0180(16) 0.0164(14) -0.0035(11) 0.0045(11) -0.0015(11)
C14 0.0141(13) 0.0140(15) 0.0135(13) -0.0018(10) 0.0067(10) -0.0034(10)
C15 0.0163(13) 0.0166(16) 0.0183(14) -0.0001(11) 0.0052(11) -0.0009(11)
C16 0.0198(14) 0.0234(18) 0.0194(15) -0.0041(12) 0.0022(12) -0.0038(12)
C17 0.0257(16) 0.0217(18) 0.0290(16) -0.0098(13) 0.0104(13) -0.0089(13)
C18 0.0227(15) 0.0138(16) 0.0283(16) -0.0025(12) 0.0109(13) -0.0025(11)
C19 0.0143(13) 0.0176(16) 0.0198(14) 0.0020(11) 0.0067(11) -0.0011(11)
C20 0.0149(13) 0.0151(15) 0.0124(13) 0.0016(10) 0.0072(10) 0.0028(10)
C21 0.0155(13) 0.0208(16) 0.0168(14) 0.0004(11) 0.0051(11) -0.0009(11)
C22 0.0181(14) 0.0234(18) 0.0257(16) 0.0026(12) 0.0120(12) -0.0003(12)
C23 0.0240(15) 0.0218(17) 0.0210(15) 0.0044(11) 0.0153(13) 0.0052(12)
C24 0.0218(14) 0.0177(16) 0.0148(14) -0.0007(11) 0.0060(12) 0.0045(11)
C25 0.0154(13) 0.0168(16) 0.0179(14) 0.0007(11) 0.0065(11) -0.0005(11)

loop_
_atom_type_symbol
_atom_type_description
_atom_type_scat_dispersion_real
_atom_type_scat_dispersion_imag
_atom_type_scat_source
C C 0.0033 0.0016 'International Tables Vol C Tables 4.2.6.8 and 6.1.1.4'
H H 0.0000 0.0000 'International Tables Vol C Tables 4.2.6.8 and 6.1.1.4'
O O 0.0106 0.0060 'International Tables Vol C Tables 4.2.6.8 and 6.1.1.4'
S S 0.1246 0.1234 'International Tables Vol C Tables 4.2.6.8 and 6.1.1.4'
P P 0.1023 0.0942 'International Tables Vol C Tables 4.2.6.8 and 6.1.1.4'
Se Se -0.0929 2.2259 'International Tables Vol C Tables 4.2.6.8 and 6.1.1.4'
Fe Fe 0.3463 0.8444 'International Tables Vol C Tables 4.2.6.8 and 6.1.1.4'

loop_
_geom_angle_atom_site_label_1
_geom_angle_atom_site_label_2
_geom_angle_atom_site_label_3
_geom_angle
C6 Se1 Fe2 107.57(8)
C6 Se1 Fe1 119.05(8)
Fe2 Se1 Fe1 64.454(15)
C7 Se2 Fe1 111.86(8)
C7 Se2 Fe2 110.60(8)
Fe1 Se2 Fe2 64.921(15)
C1 Fe1 C2 89.80(12)
C1 Fe1 P1 99.44(8)
C2 Fe1 P1 97.07(8)
C1 Fe1 Se2 158.31(8)
C2 Fe1 Se2 87.97(9)
P1 Fe1 Se2 102.25(2)
C1 Fe1 Se1 85.39(8)
C2 Fe1 Se1 152.30(8)
P1 Fe1 Se1 110.63(2)
Se2 Fe1 Se1 86.610(16)
C1 Fe1 Fe2 101.23(8)
C2 Fe1 Fe2 97.28(8)
P1 Fe1 Fe2 154.79(3)
Se2 Fe1 Fe2 57.747(13)
Se1 Fe1 Fe2 57.265(13)
C3 Fe2 C4 94.16(12)
C3 Fe2 C5 98.30(12)
C4 Fe2 C5 97.17(13)
C3 Fe2 Se1 86.19(8)
C4 Fe2 Se1 162.30(9)
C5 Fe2 Se1 100.29(8)
C3 Fe2 Se2 153.24(9)
C4 Fe2 Se2 84.81(9)
C5 Fe2 Se2 108.37(9)
Se1 Fe2 Se2 86.972(16)
C3 Fe2 Fe1 97.45(8)
C4 Fe2 Fe1 104.23(9)
C5 Fe2 Fe1 152.32(9)
Se1 Fe2 Fe1 58.282(13)
Se2 Fe2 Fe1 57.332(14)
C7 S1 C6 98.70(13)
C8 P1 C14 103.55(11)
C8 P1 C20 102.82(12)
C14 P1 C20 101.42(11)
C8 P1 Fe1 115.12(8)
C14 P1 Fe1 115.73(8)
C20 P1 Fe1 116.23(8)
O1 C1 Fe1 176.2(2)
O2 C2 Fe1 177.4(2)
O3 C3 Fe2 179.2(2)
O4 C4 Fe2 178.1(3)
O5 C5 Fe2 174.6(3)
S1 C6 Se1 118.84(13)
S1 C6 H6A 107.6
Se1 C6 H6A 107.6
S1 C6 H6B 107.6
Se1 C6 H6B 107.6
H6A C6 H6B 107.0
S1 C7 Se2 115.26(14)
S1 C7 H7A 108.5
Se2 C7 H7A 108.5
S1 C7 H7B 108.5
Se2 C7 H7B 108.5
H7A C7 H7B 107.5
C9 C8 C13 118.6(2)
C9 C8 P1 118.1(2)
C13 C8 P1 123.1(2)
C10 C9 C8 120.8(3)
C10 C9 H9 119.6
C8 C9 H9 119.6
C9 C10 C11 119.9(2)
C9 C10 H10 120.0
C11 C10 H10 120.0
C10 C11 C12 120.3(3)
C10 C11 H11 119.9
C12 C11 H11 119.9
C13 C12 C11 120.0(3)
C13 C12 H12 120.0
C11 C12 H12 120.0
C12 C13 C8 120.4(2)
C12 C13 H13 119.8
C8 C13 H13 119.8
C19 C14 C15 118.5(2)
C19 C14 P1 117.25(18)
C15 C14 P1 124.2(2)
C16 C15 C14 120.1(3)
C16 C15 H15 120.0
C14 C15 H15 120.0
C17 C16 C15 120.8(3)
C17 C16 H16 119.6
C15 C16 H16 119.6
C16 C17 C18 119.9(3)
C16 C17 H17 120.0
C18 C17 H17 120.0
C19 C18 C17 119.6(3)
C19 C18 H18 120.2
C17 C18 H18 120.2
C18 C19 C14 121.1(2)
C18 C19 H19 119.4
C14 C19 H19 119.4
C25 C20 C21 119.0(2)
C25 C20 P1 120.55(19)
C21 C20 P1 120.42(19)
C22 C21 C20 120.4(2)
C22 C21 H21 119.8
C20 C21 H21 119.8
C23 C22 C21 120.0(2)
C23 C22 H22 120.0
C21 C22 H22 120.0
C24 C23 C22 119.8(2)
C24 C23 H23 120.1
C22 C23 H23 120.1
C23 C24 C25 120.2(2)
C23 C24 H24 119.9
C25 C24 H24 119.9
C20 C25 C24 120.6(2)
C20 C25 H25 119.7
C24 C25 H25 119.7

loop_
_geom_bond_atom_site_label_1
_geom_bond_atom_site_label_2
_geom_bond_distance
Se1 C6 1.980(3)
Se1 Fe2 2.3795(5)
Se1 Fe1 2.4063(5)
Se2 C7 1.975(3)
Se2 Fe1 2.3721(5)
Se2 Fe2 2.3831(5)
Fe1 C1 1.765(3)
Fe1 C2 1.765(3)
Fe1 P1 2.2433(7)
Fe1 Fe2 2.5522(5)
Fe2 C3 1.773(3)
Fe2 C4 1.786(3)
Fe2 C5 1.794(3)
S1 C7 1.776(3)
S1 C6 1.781(3)
P1 C8 1.822(3)
P1 C14 1.826(3)
P1 C20 1.836(2)
O1 C1 1.151(3)
O2 C2 1.144(3)
O3 C3 1.147(3)
O4 C4 1.141(3)
O5 C5 1.146(3)
C6 H6A 0.9900
C6 H6B 0.9900
C7 H7A 0.9900
C7 H7B 0.9900
C8 C9 1.395(3)
C8 C13 1.396(4)
C9 C10 1.375(3)
C9 H9 0.9500
C10 C11 1.381(4)
C10 H10 0.9500
C11 C12 1.382(4)
C11 H11 0.9500
C12 C13 1.381(4)
C12 H12 0.9500
C13 H13 0.9500
C14 C19 1.396(4)
C14 C15 1.397(3)
C15 C16 1.382(4)
C15 H15 0.9500
C16 C17 1.378(4)
C16 H16 0.9500
C17 C18 1.387(4)
C17 H17 0.9500
C18 C19 1.381(3)
C18 H18 0.9500
C19 H19 0.9500
C20 C25 1.387(3)
C20 C21 1.392(3)
C21 C22 1.390(3)
C21 H21 0.9500
C22 C23 1.390(4)
C22 H22 0.9500
C23 C24 1.380(4)
C23 H23 0.9500
C24 C25 1.389(3)
C24 H24 0.9500
C25 H25 0.9500

loop_
_geom_torsion_atom_site_label_1
_geom_torsion_atom_site_label_2
_geom_torsion_atom_site_label_3
_geom_torsion_atom_site_label_4
_geom_torsion
C7 Se2 Fe1 C1 118.9(2)
Fe2 Se2 Fe1 C1 15.6(2)
C7 Se2 Fe1 C2 -156.73(11)
Fe2 Se2 Fe1 C2 99.92(8)
C7 Se2 Fe1 P1 -59.94(8)
Fe2 Se2 Fe1 P1 -163.28(2)
C7 Se2 Fe1 Se1 50.44(8)
Fe2 Se2 Fe1 Se1 -52.903(14)
C7 Se2 Fe1 Fe2 103.35(8)
C6 Se1 Fe1 C1 156.75(12)
Fe2 Se1 Fe1 C1 -106.51(8)
C6 Se1 Fe1 C2 -122.5(2)
Fe2 Se1 Fe1 C2 -25.78(18)
C6 Se1 Fe1 P1 58.39(9)
Fe2 Se1 Fe1 P1 155.13(3)
C6 Se1 Fe1 Se2 -43.42(9)
Fe2 Se1 Fe1 Se2 53.313(14)
C6 Se1 Fe1 Fe2 -96.74(9)
C6 Se1 Fe2 C3 -144.42(12)
Fe1 Se1 Fe2 C3 101.18(9)
C6 Se1 Fe2 C4 123.8(3)
Fe1 Se1 Fe2 C4 9.4(3)
C6 Se1 Fe2 C5 -46.66(12)
Fe1 Se1 Fe2 C5 -161.06(9)
C6 Se1 Fe2 Se2 61.47(8)
Fe1 Se1 Fe2 Se2 -52.933(15)
C6 Se1 Fe2 Fe1 114.40(8)
C7 Se2 Fe2 C3 -126.9(2)
Fe1 Se2 Fe2 C3 -21.63(18)
C7 Se2 Fe2 C4 144.16(13)
Fe1 Se2 Fe2 C4 -110.58(10)
C7 Se2 Fe2 C5 48.31(12)
Fe1 Se2 Fe2 C5 153.58(9)
C7 Se2 Fe2 Se1 -51.53(9)
Fe1 Se2 Fe2 Se1 53.736(14)
C7 Se2 Fe2 Fe1 -105.27(9)
C1 Fe1 Fe2 C3 -3.83(12)
C2 Fe1 Fe2 C3 87.42(12)
P1 Fe1 Fe2 C3 -148.35(10)
Se2 Fe1 Fe2 C3 170.36(8)
Se1 Fe1 Fe2 C3 -80.82(8)
C1 Fe1 Fe2 C4 -100.07(13)
C2 Fe1 Fe2 C4 -8.82(13)
P1 Fe1 Fe2 C4 115.42(11)
Se2 Fe1 Fe2 C4 74.13(10)
Se1 Fe1 Fe2 C4 -177.06(10)
C1 Fe1 Fe2 C5 120.4(2)
C2 Fe1 Fe2 C5 -148.3(2)
P1 Fe1 Fe2 C5 -24.09(19)
Se2 Fe1 Fe2 C5 -65.38(18)
Se1 Fe1 Fe2 C5 43.43(18)
C1 Fe1 Fe2 Se1 76.99(8)
C2 Fe1 Fe2 Se1 168.24(8)
P1 Fe1 Fe2 Se1 -67.53(5)
Se2 Fe1 Fe2 Se1 -108.817(17)
C1 Fe1 Fe2 Se2 -174.19(8)
C2 Fe1 Fe2 Se2 -82.94(8)
P1 Fe1 Fe2 Se2 41.29(5)
Se1 Fe1 Fe2 Se2 108.817(17)
C1 Fe1 P1 C8 -120.50(12)
C2 Fe1 P1 C8 148.52(12)
Se2 Fe1 P1 C8 59.07(9)
Se1 Fe1 P1 C8 -31.90(9)
Fe2 Fe1 P1 C8 24.25(11)
C1 Fe1 P1 C14 0.38(12)
C2 Fe1 P1 C14 -90.60(12)
Se2 Fe1 P1 C14 179.95(9)
Se1 Fe1 P1 C14 88.97(9)
Fe2 Fe1 P1 C14 145.13(10)
C1 Fe1 P1 C20 119.22(13)
C2 Fe1 P1 C20 28.24(13)
Se2 Fe1 P1 C20 -61.20(10)
Se1 Fe1 P1 C20 -152.18(10)
Fe2 Fe1 P1 C20 -96.03(11)
C2 Fe1 C1 O1 -58(4)
P1 Fe1 C1 O1 -155(4)
Se2 Fe1 C1 O1 26(4)
Se1 Fe1 C1 O1 95(4)
Fe2 Fe1 C1 O1 39(4)
C1 Fe1 C2 O2 82(5)
P1 Fe1 C2 O2 -179(100)
Se2 Fe1 C2 O2 -77(5)
Se1 Fe1 C2 O2 2(5)
Fe2 Fe1 C2 O2 -19(5)
C4 Fe2 C3 O3 -172(100)
C5 Fe2 C3 O3 -75(19)
Se1 Fe2 C3 O3 25(19)
Se2 Fe2 C3 O3 101(19)
Fe1 Fe2 C3 O3 83(19)
C3 Fe2 C4 O4 129(7)
C5 Fe2 C4 O4 30(7)
Se1 Fe2 C4 O4 -141(7)
Se2 Fe2 C4 O4 -78(7)
Fe1 Fe2 C4 O4 -132(7)
C3 Fe2 C5 O5 -31(2)
C4 Fe2 C5 O5 65(2)
Se1 Fe2 C5 O5 -118(2)
Se2 Fe2 C5 O5 152(2)
Fe1 Fe2 C5 O5 -155(2)
C7 S1 C6 Se1 -62.64(17)
Fe2 Se1 C6 S1 -11.28(17)
Fe1 Se1 C6 S1 58.75(17)
C6 S1 C7 Se2 75.62(16)
Fe1 Se2 C7 S1 -81.94(15)
Fe2 Se2 C7 S1 -11.64(17)
C14 P1 C8 C9 -62.2(2)
C20 P1 C8 C9 -167.5(2)
Fe1 P1 C8 C9 65.1(2)
C14 P1 C8 C13 122.4(2)
C20 P1 C8 C13 17.1(2)
Fe1 P1 C8 C13 -110.3(2)
C13 C8 C9 C10 -1.0(4)
P1 C8 C9 C10 -176.5(2)
C8 C9 C10 C11 1.7(4)
C9 C10 C11 C12 -1.2(4)
C10 C11 C12 C13 0.2(4)
C11 C12 C13 C8 0.5(4)
C9 C8 C13 C12 -0.1(4)
P1 C8 C13 C12 175.21(19)
C8 P1 C14 C19 176.01(19)
C20 P1 C14 C19 -77.6(2)
Fe1 P1 C14 C19 49.1(2)
C8 P1 C14 C15 -5.7(2)
C20 P1 C14 C15 100.6(2)
Fe1 P1 C14 C15 -132.66(19)
C19 C14 C15 C16 -1.2(4)
P1 C14 C15 C16 -179.4(2)
C14 C15 C16 C17 0.6(4)
C15 C16 C17 C18 0.5(4)
C16 C17 C18 C19 -0.9(4)
C17 C18 C19 C14 0.2(4)
C15 C14 C19 C18 0.8(4)
P1 C14 C19 C18 179.2(2)
C8 P1 C20 C25 -99.0(2)
C14 P1 C20 C25 154.1(2)
Fe1 P1 C20 C25 27.7(2)
C8 P1 C20 C21 78.9(2)
C14 P1 C20 C21 -28.0(2)
Fe1 P1 C20 C21 -154.38(19)
C25 C20 C21 C22 0.0(4)
P1 C20 C21 C22 -177.9(2)
C20 C21 C22 C23 0.2(4)
C21 C22 C23 C24 -0.4(4)
C22 C23 C24 C25 0.4(4)
C21 C20 C25 C24 -0.1(4)
P1 C20 C25 C24 177.9(2)
C23 C24 C25 C20 -0.1(4)
